data_8103654
loop_
_publ_author_name
'Fornasini, M.L.'
'Cirafici, S.'

_publ_section_title
;
 Crystal structures of Eu3 Ga2, Eu Ga, Eu2 In, Eu In and Eu In4
;
_journal_name_full 'Zeitschrift fuer Kristallographie (149,1979-)'
_journal_page_first 295
_journal_page_last 304
_journal_volume 190
_journal_year 1990
_chemical_formula_sum 'Eu Ga'
_space_group_IT_number 2
_symmetry_space_group_name_Hall '-P 1'
_symmetry_space_group_name_H-M 'P -1'
_cell_angle_alpha 68
_cell_angle_beta 78.96
_cell_angle_gamma 84.51
_cell_formula_units_Z 4
_cell_length_a 5.878
_cell_length_b 6.293
_cell_length_c 6.546
_cell_volume 220.276
_citation_journal_id_ASTM ZEKRDZ
_cod_data_source_file Fornasini_ZEKRDZ_1990_449.cif
_cod_data_source_block Eu1Ga1
_cod_original_cell_volume 220.2756
_cod_original_formula_sum 'Eu1 Ga1'
_cod_database_code 8103654

loop_
_symmetry_equiv_pos_as_xyz
x,y,z
-x,-y,-z

loop_
_atom_site_label
_atom_site_type_symbol
_atom_site_fract_x
_atom_site_fract_y
_atom_site_fract_z
_atom_site_occupancy
_atom_site_U_iso_or_equiv
Eu1 Eu 0.236 0.1484 0.0772 1 0.0
Eu2 Eu 0.6738 0.3014 0.3494 1 0.0
Ga1 Ga 0.1354 0.244 0.5683 1 0.0
Ga2 Ga 0.2098 0.6086 0.1951 1 0.0
